data_4133432
loop_
_publ_author_name
'Wiest, Johannes M.'
'Conner, Michael L.'
'Brown, M. Kevin'

_publ_section_title
;
 Allenoates in Enantioselective [2+2] Cycloadditions: From a Mechanistic
 Curiosity to a Stereospecific Transformation.
;
_journal_issue 46
_journal_name_full 'Journal of the American Chemical Society'
_journal_page_first 15943
_journal_page_last 15949
_journal_paper_doi 10.1021/jacs.8b10008
_journal_volume 140
_journal_year 2018
_chemical_absolute_configuration ad
_chemical_formula_moiety 'C22 H17 Br5 O2'
_chemical_formula_sum 'C22 H17 Br5 O2'
_chemical_formula_weight 712.91
_space_group_crystal_system orthorhombic
_space_group_IT_number 19
_space_group_name_Hall 'P 2ac 2ab'
_space_group_name_H-M_alt 'P 21 21 21'
_atom_sites_solution_hydrogens geom
_audit_creation_method SHELXL-2014/7
_cell_angle_alpha 90
_cell_angle_beta 90
_cell_angle_gamma 90
_cell_formula_units_Z 4
_cell_length_a 6.3241(4)
_cell_length_b 8.6365(5)
_cell_length_c 41.542(2)
_cell_measurement_reflns_used 6568
_cell_measurement_temperature 173(2)
_cell_measurement_theta_max 29.45
_cell_measurement_theta_min 2.78
_cell_volume 2268.9(2)
_computing_cell_refinement 'APEX II v2014.11-0 (Bruker, 2018)'
_computing_data_collection 'APEX II v2014.11-0 (Bruker, 2018)'
_computing_data_reduction 'APEX II v2014.11-0 (Bruker, 2018)'
_computing_molecular_graphics 'SHELXTL (Bruker, 2018)'
_computing_publication_material 'SHELXTL (Bruker, 2018)'
_computing_structure_refinement 'SHELXL-2014/7 (Sheldrick, 2018)'
_computing_structure_solution 'SHELX (Bruker, 2018)'
_diffrn_ambient_temperature 173(2)
_diffrn_detector 'CCD area detector'
_diffrn_detector_area_resol_mean 83.33
_diffrn_detector_type 'Bruker APEXII'
_diffrn_measured_fraction_theta_full 0.998
_diffrn_measured_fraction_theta_max 0.990
_diffrn_measurement_details '0.50 degree frames measured for 20 seconds each'
_diffrn_measurement_device 'APEX Kappa Duo'
_diffrn_measurement_device_type Kappa
_diffrn_measurement_method 'omega and phi scans'
_diffrn_radiation_monochromator graphite
_diffrn_radiation_type MoK\a
_diffrn_radiation_wavelength 0.71073
_diffrn_reflns_av_R_equivalents 0.0335
_diffrn_reflns_av_unetI/netI 0.0588
_diffrn_reflns_Laue_measured_fraction_full 0.998
_diffrn_reflns_Laue_measured_fraction_max 0.990
_diffrn_reflns_limit_h_max 3
_diffrn_reflns_limit_h_min -8
_diffrn_reflns_limit_k_max 12
_diffrn_reflns_limit_k_min -12
_diffrn_reflns_limit_l_max 57
_diffrn_reflns_limit_l_min -55
_diffrn_reflns_number 13895
_diffrn_reflns_point_group_measured_fraction_full 0.995
_diffrn_reflns_point_group_measured_fraction_max 0.957
_diffrn_reflns_theta_full 25.242
_diffrn_reflns_theta_max 30.058
_diffrn_reflns_theta_min 1.961
_diffrn_source 'sealed tube'
_exptl_absorpt_coefficient_mu 8.873
_exptl_absorpt_correction_T_max 0.7460
_exptl_absorpt_correction_T_min 0.3264
_exptl_absorpt_correction_type multi-scan
_exptl_absorpt_process_details 'SADABS, G. Sheldrick; 2018'
_exptl_crystal_colour colourless
_exptl_crystal_density_diffrn 2.087
_exptl_crystal_description plate
_exptl_crystal_F_000 1360
_exptl_crystal_size_max 0.350
_exptl_crystal_size_mid 0.250
_exptl_crystal_size_min 0.110
_refine_diff_density_max 0.817
_refine_diff_density_min -0.699
_refine_diff_density_rms 0.117
_refine_ls_abs_structure_details
;
 Flack x determined using 1880 quotients [(I+)-(I-)]/[(I+)+(I-)]
 (Parsons, Flack and Wagner, Acta Cryst. B69 (2013) 249-259).
;
_refine_ls_abs_structure_Flack 0.017(7)
_refine_ls_extinction_method none
_refine_ls_goodness_of_fit_ref 0.999
_refine_ls_hydrogen_treatment constr
_refine_ls_matrix_type full
_refine_ls_number_parameters 263
_refine_ls_number_reflns 6351
_refine_ls_number_restraints 0
_refine_ls_restrained_S_all 0.999
_refine_ls_R_factor_all 0.0467
_refine_ls_R_factor_gt 0.0338
_refine_ls_shift/su_max 0.001
_refine_ls_shift/su_mean 0.000
_refine_ls_structure_factor_coef Fsqd
_refine_ls_weighting_details 'w=1/[\s^2^(Fo^2^)+(0.0157P)^2^] where P=(Fo^2^+2Fc^2^)/3'
_refine_ls_weighting_scheme calc
_refine_ls_wR_factor_gt 0.0612
_refine_ls_wR_factor_ref 0.0643
_reflns_Friedel_coverage 0.677
_reflns_Friedel_fraction_full 0.990
_reflns_Friedel_fraction_max 0.912
_reflns_number_gt 5326
_reflns_number_total 6351
_reflns_threshold_expression 'I > 2\s(I)'
_cod_data_source_file ja8b10008_si_002.cif
_cod_data_source_block 18086
_cod_database_code 4133432
_shelx_shelxl_version_number 2014/7
_shelx_space_group_comment
;
The symmetry employed for this shelxl refinement is uniquely defined
by the following loop, which should always be used as a source of
symmetry information in preference to the above space-group names.
They are only intended as comments.
;
_shelx_estimated_absorpt_t_min 0.147
_shelx_estimated_absorpt_t_max 0.442

loop_
_space_group_symop_operation_xyz
'x, y, z'
'x+1/2, -y+1/2, -z'
'-x, y+1/2, -z+1/2'
'-x+1/2, -y, z+1/2'

loop_
_atom_site_label
_atom_site_type_symbol
_atom_site_fract_x
_atom_site_fract_y
_atom_site_fract_z
_atom_site_U_iso_or_equiv
_atom_site_adp_type
_atom_site_occupancy
_atom_site_site_symmetry_order
_atom_site_calc_flag
_atom_site_refinement_flags_posn
_atom_site_refinement_flags_adp
Br1 Br 0.01451(8) 0.22808(5) 0.88793(2) 0.03261(12) Uani 1 1 d . .
Br2 Br 0.03403(8) -0.11840(5) 0.92253(2) 0.03266(12) Uani 1 1 d . .
Br3 Br 0.41557(9) -0.19362(5) 0.97387(2) 0.04089(15) Uani 1 1 d . .
Br4 Br 0.75988(8) 0.07765(5) 0.99232(2) 0.03476(13) Uani 1 1 d . .
Br5 Br 0.72457(8) 0.42041(5) 0.95718(2) 0.03182(12) Uani 1 1 d . .
O1 O 0.3590(5) 0.4367(3) 0.91189(7) 0.0252(7) Uani 1 1 d . .
O2 O 0.5682(5) 0.3608(3) 0.87057(8) 0.0250(7) Uani 1 1 d . .
C1 C 0.7409(7) 0.7779(4) 0.81129(10) 0.0170(8) Uani 1 1 d . .
C2 C 0.5408(7) 0.8324(4) 0.83134(10) 0.0177(9) Uani 1 1 d . .
H2 H 0.4174 0.8415 0.8164 0.021 Uiso 1 1 calc R U
C3 C 0.5358(7) 0.6741(4) 0.84688(10) 0.0180(8) Uani 1 1 d . .
C4 C 0.6990(7) 0.6103(4) 0.82411(11) 0.0200(9) Uani 1 1 d . .
H4A H 0.6401 0.5392 0.8077 0.024 Uiso 1 1 calc R U
H4B H 0.8223 0.5632 0.8351 0.024 Uiso 1 1 calc R U
C5 C 0.9503(7) 0.8385(5) 0.82395(11) 0.0218(9) Uani 1 1 d . .
H5A H 1.0635 0.7634 0.8187 0.026 Uiso 1 1 calc R U
H5B H 0.9426 0.8475 0.8477 0.026 Uiso 1 1 calc R U
C6 C 1.0066(7) 0.9958(5) 0.80967(11) 0.0246(10) Uani 1 1 d . .
H6A H 0.8916 1.0707 0.8140 0.030 Uiso 1 1 calc R U
H6B H 1.1379 1.0354 0.8197 0.030 Uiso 1 1 calc R U
C7 C 1.0379(7) 0.9782(5) 0.77366(12) 0.0274(10) Uani 1 1 d . .
H7A H 1.0513 1.0823 0.7639 0.033 Uiso 1 1 calc R U
H7B H 1.1716 0.9218 0.7697 0.033 Uiso 1 1 calc R U
C8 C 0.8594(7) 0.8930(4) 0.75755(11) 0.0192(9) Uani 1 1 d . .
C9 C 0.8337(8) 0.9040(5) 0.72421(12) 0.0283(11) Uani 1 1 d . .
H9 H 0.9303 0.9652 0.7122 0.034 Uiso 1 1 calc R U
C10 C 0.6737(8) 0.8292(5) 0.70834(13) 0.0318(12) Uani 1 1 d . .
H10 H 0.6612 0.8372 0.6856 0.038 Uiso 1 1 calc R U
C11 C 0.5301(8) 0.7418(5) 0.72584(12) 0.0316(11) Uani 1 1 d . .
H11 H 0.4161 0.6918 0.7152 0.038 Uiso 1 1 calc R U
C12 C 0.5526(7) 0.7273(5) 0.75872(11) 0.0224(9) Uani 1 1 d . .
H12 H 0.4535 0.6666 0.7704 0.027 Uiso 1 1 calc R U
C13 C 0.7177(7) 0.7997(4) 0.77522(10) 0.0177(8) Uani 1 1 d . .
C14 C 0.5428(8) 0.9729(5) 0.85356(12) 0.0256(10) Uani 1 1 d . .
H14A H 0.5499 1.0677 0.8406 0.038 Uiso 1 1 calc R U
H14B H 0.6662 0.9675 0.8678 0.038 Uiso 1 1 calc R U
H14C H 0.4135 0.9739 0.8666 0.038 Uiso 1 1 calc R U
C15 C 0.4372(7) 0.6210(4) 0.87259(11) 0.0210(9) Uani 1 1 d . .
H15 H 0.3448 0.6874 0.8842 0.025 Uiso 1 1 calc R U
C16 C 0.4680(7) 0.4614(4) 0.88348(10) 0.0198(9) Uani 1 1 d . .
C17 C 0.3761(7) 0.2902(4) 0.92497(11) 0.0200(9) Uani 1 1 d . .
C18 C 0.2262(7) 0.1787(5) 0.91758(10) 0.0201(9) Uani 1 1 d . .
C19 C 0.2377(7) 0.0328(4) 0.93255(11) 0.0215(9) Uani 1 1 d . .
C20 C 0.3985(8) 0.0018(4) 0.95418(11) 0.0222(10) Uani 1 1 d . .
C21 C 0.5485(7) 0.1150(5) 0.96174(10) 0.0221(9) Uani 1 1 d . .
C22 C 0.5354(7) 0.2594(4) 0.94691(11) 0.0212(9) Uani 1 1 d . .

loop_
_atom_site_aniso_label
_atom_site_aniso_U_11
_atom_site_aniso_U_22
_atom_site_aniso_U_33
_atom_site_aniso_U_23
_atom_site_aniso_U_13
_atom_site_aniso_U_12
Br1 0.0318(3) 0.0380(2) 0.0280(3) 0.0006(2) -0.0082(2) 0.0074(2)
Br2 0.0326(3) 0.0293(2) 0.0362(3) -0.0062(2) 0.0027(2) -0.0073(2)
Br3 0.0582(4) 0.02024(19) 0.0442(3) 0.0112(2) -0.0066(3) 0.0004(2)
Br4 0.0416(3) 0.0335(2) 0.0291(3) 0.0007(2) -0.0137(2) 0.0062(2)
Br5 0.0370(3) 0.0261(2) 0.0323(3) -0.0030(2) -0.0006(2) -0.0079(2)
O1 0.0366(18) 0.0201(14) 0.0190(17) 0.0048(12) 0.0085(14) 0.0078(13)
O2 0.0272(18) 0.0238(13) 0.0239(18) 0.0022(13) 0.0051(14) 0.0045(13)
C1 0.018(2) 0.0141(16) 0.018(2) 0.0021(15) 0.0015(18) -0.0008(16)
C2 0.016(2) 0.0177(16) 0.020(2) 0.0005(15) 0.0023(18) 0.0000(15)
C3 0.017(2) 0.0184(16) 0.019(2) 0.0009(15) -0.0008(18) -0.0010(16)
C4 0.018(2) 0.0166(18) 0.025(3) 0.0026(17) 0.0046(18) -0.0005(16)
C5 0.019(2) 0.0224(19) 0.025(3) 0.0024(17) -0.0010(19) 0.0014(17)
C6 0.017(2) 0.0234(19) 0.033(3) -0.0013(18) 0.001(2) -0.0046(18)
C7 0.022(2) 0.0235(18) 0.037(3) 0.0036(19) 0.002(2) -0.0062(18)
C8 0.018(2) 0.0183(18) 0.022(2) 0.0021(17) 0.0053(18) 0.0043(16)
C9 0.037(3) 0.023(2) 0.025(3) 0.007(2) 0.008(2) 0.009(2)
C10 0.045(3) 0.031(2) 0.019(3) -0.003(2) -0.004(2) 0.018(2)
C11 0.030(3) 0.033(2) 0.032(3) -0.009(2) -0.009(2) 0.006(2)
C12 0.019(2) 0.0243(18) 0.024(2) -0.0044(18) -0.0012(19) 0.0011(17)
C13 0.018(2) 0.0165(17) 0.018(2) 0.0006(16) 0.0023(18) 0.0040(16)
C14 0.026(2) 0.0215(18) 0.029(3) -0.0051(18) 0.008(2) 0.0013(18)
C15 0.024(2) 0.0199(17) 0.019(2) 0.0031(17) 0.0048(19) 0.0062(17)
C16 0.021(2) 0.0218(18) 0.017(2) 0.0019(16) 0.0012(19) 0.0014(17)
C17 0.027(2) 0.0176(17) 0.015(2) 0.0001(17) 0.0088(19) 0.0059(17)
C18 0.020(2) 0.0282(19) 0.012(2) -0.0005(16) 0.0027(18) 0.0063(18)
C19 0.025(2) 0.0170(16) 0.023(2) -0.0036(16) 0.005(2) -0.0003(17)
C20 0.036(3) 0.0162(17) 0.014(2) 0.0030(16) 0.003(2) 0.0016(17)
C21 0.027(2) 0.0238(18) 0.015(2) -0.0013(16) 0.0020(18) 0.0030(18)
C22 0.024(2) 0.0201(17) 0.020(2) 0.0037(16) 0.0041(19) -0.0004(17)

loop_
_atom_type_symbol
_atom_type_description
_atom_type_scat_dispersion_real
_atom_type_scat_dispersion_imag
_atom_type_scat_source
C C 0.0033 0.0016 'International Tables Vol C Tables 4.2.6.8 and 6.1.1.4'
H H 0.0000 0.0000 'International Tables Vol C Tables 4.2.6.8 and 6.1.1.4'
O O 0.0106 0.0060 'International Tables Vol C Tables 4.2.6.8 and 6.1.1.4'
Br Br -0.2901 2.4595 'International Tables Vol C Tables 4.2.6.8 and 6.1.1.4'

loop_
_geom_angle_atom_site_label_1
_geom_angle_atom_site_label_2
_geom_angle_atom_site_label_3
_geom_angle
C17 O1 C16 116.0(3)
C13 C1 C5 112.6(4)
C13 C1 C4 115.7(3)
C5 C1 C4 110.4(3)
C13 C1 C2 113.9(3)
C5 C1 C2 114.3(3)
C4 C1 C2 87.7(3)
C3 C2 C14 117.5(4)
C3 C2 C1 88.4(3)
C14 C2 C1 123.2(4)
C3 C2 H2 108.6
C14 C2 H2 108.6
C1 C2 H2 108.6
C15 C3 C4 134.9(4)
C15 C3 C2 132.0(4)
C4 C3 C2 92.8(3)
C3 C4 C1 89.5(3)
C3 C4 H4A 113.7
C1 C4 H4A 113.7
C3 C4 H4B 113.7
C1 C4 H4B 113.7
H4A C4 H4B 111.0
C1 C5 C6 112.1(4)
C1 C5 H5A 109.2
C6 C5 H5A 109.2
C1 C5 H5B 109.2
C6 C5 H5B 109.2
H5A C5 H5B 107.9
C7 C6 C5 109.0(4)
C7 C6 H6A 109.9
C5 C6 H6A 109.9
C7 C6 H6B 109.9
C5 C6 H6B 109.9
H6A C6 H6B 108.3
C8 C7 C6 112.9(4)
C8 C7 H7A 109.0
C6 C7 H7A 109.0
C8 C7 H7B 109.0
C6 C7 H7B 109.0
H7A C7 H7B 107.8
C9 C8 C13 118.7(4)
C9 C8 C7 119.6(4)
C13 C8 C7 121.6(4)
C10 C9 C8 122.1(5)
C10 C9 H9 119.0
C8 C9 H9 119.0
C9 C10 C11 119.2(5)
C9 C10 H10 120.4
C11 C10 H10 120.4
C12 C11 C10 120.1(5)
C12 C11 H11 120.0
C10 C11 H11 120.0
C11 C12 C13 121.5(4)
C11 C12 H12 119.3
C13 C12 H12 119.3
C12 C13 C8 118.4(4)
C12 C13 C1 120.1(4)
C8 C13 C1 121.5(4)
C2 C14 H14A 109.5
C2 C14 H14B 109.5
H14A C14 H14B 109.5
C2 C14 H14C 109.5
H14A C14 H14C 109.5
H14B C14 H14C 109.5
C3 C15 C16 121.0(4)
C3 C15 H15 119.5
C16 C15 H15 119.5
O2 C16 O1 122.1(4)
O2 C16 C15 127.8(4)
O1 C16 C15 110.0(4)
O1 C17 C22 119.5(4)
O1 C17 C18 119.7(4)
C22 C17 C18 120.7(4)
C17 C18 C19 119.3(4)
C17 C18 Br1 118.6(3)
C19 C18 Br1 122.2(3)
C20 C19 C18 119.9(4)
C20 C19 Br2 120.9(3)
C18 C19 Br2 119.3(4)
C19 C20 C21 120.6(4)
C19 C20 Br3 119.9(3)
C21 C20 Br3 119.4(3)
C22 C21 C20 119.1(4)
C22 C21 Br4 119.8(3)
C20 C21 Br4 121.1(3)
C17 C22 C21 120.4(4)
C17 C22 Br5 118.0(3)
C21 C22 Br5 121.5(3)

loop_
_geom_bond_atom_site_label_1
_geom_bond_atom_site_label_2
_geom_bond_distance
Br1 C18 1.869(4)
Br2 C19 1.881(4)
Br3 C20 1.879(4)
Br4 C21 1.872(4)
Br5 C22 1.883(4)
O1 C17 1.381(5)
O1 C16 1.384(5)
O2 C16 1.202(5)
C1 C13 1.518(6)
C1 C5 1.518(6)
C1 C4 1.565(5)
C1 C2 1.586(6)
C2 C3 1.512(5)
C2 C14 1.525(6)
C2 H2 1.0000
C3 C15 1.319(6)
C3 C4 1.504(6)
C4 H4A 0.9900
C4 H4B 0.9900
C5 C6 1.524(6)
C5 H5A 0.9900
C5 H5B 0.9900
C6 C7 1.517(6)
C6 H6A 0.9900
C6 H6B 0.9900
C7 C8 1.505(6)
C7 H7A 0.9900
C7 H7B 0.9900
C8 C9 1.398(6)
C8 C13 1.411(6)
C9 C10 1.369(7)
C9 H9 0.9500
C10 C11 1.387(7)
C10 H10 0.9500
C11 C12 1.379(7)
C11 H11 0.9500
C12 C13 1.397(6)
C12 H12 0.9500
C14 H14A 0.9800
C14 H14B 0.9800
C14 H14C 0.9800
C15 C16 1.464(5)
C15 H15 0.9500
C17 C22 1.384(6)
C17 C18 1.385(6)
C18 C19 1.407(6)
C19 C20 1.383(7)
C20 C21 1.398(6)
C21 C22 1.394(6)

loop_
_geom_hbond_atom_site_label_D
_geom_hbond_atom_site_label_H
_geom_hbond_atom_site_label_A
_geom_hbond_distance_DH
_geom_hbond_distance_HA
_geom_hbond_distance_DA
_geom_hbond_angle_DHA
_geom_hbond_site_symmetry_A
C15 H15 Br2 0.95 3.03 3.984(4) 176.4 1_565

loop_
_geom_torsion_atom_site_label_1
_geom_torsion_atom_site_label_2
_geom_torsion_atom_site_label_3
_geom_torsion_atom_site_label_4
_geom_torsion
C13 C1 C2 C3 126.4(3)
C5 C1 C2 C3 -102.2(4)
C4 C1 C2 C3 9.2(3)
C13 C1 C2 C14 -111.4(4)
C5 C1 C2 C14 20.0(5)
C4 C1 C2 C14 131.4(4)
C14 C2 C3 C15 38.1(7)
C1 C2 C3 C15 165.1(5)
C14 C2 C3 C4 -136.6(4)
C1 C2 C3 C4 -9.6(3)
C15 C3 C4 C1 -164.8(5)
C2 C3 C4 C1 9.7(3)
C13 C1 C4 C3 -124.7(4)
C5 C1 C4 C3 106.0(4)
C2 C1 C4 C3 -9.2(3)
C13 C1 C5 C6 43.9(5)
C4 C1 C5 C6 174.9(4)
C2 C1 C5 C6 -88.0(4)
C1 C5 C6 C7 -64.0(5)
C5 C6 C7 C8 49.6(5)
C6 C7 C8 C9 162.4(4)
C6 C7 C8 C13 -18.6(6)
C13 C8 C9 C10 1.1(6)
C7 C8 C9 C10 -179.8(4)
C8 C9 C10 C11 1.1(7)
C9 C10 C11 C12 -1.8(6)
C10 C11 C12 C13 0.3(6)
C11 C12 C13 C8 1.9(6)
C11 C12 C13 C1 -178.5(4)
C9 C8 C13 C12 -2.5(5)
C7 C8 C13 C12 178.4(4)
C9 C8 C13 C1 177.8(4)
C7 C8 C13 C1 -1.3(6)
C5 C1 C13 C12 168.9(4)
C4 C1 C13 C12 40.6(5)
C2 C1 C13 C12 -58.9(4)
C5 C1 C13 C8 -11.4(5)
C4 C1 C13 C8 -139.7(4)
C2 C1 C13 C8 120.8(4)
C4 C3 C15 C16 -4.5(8)
C2 C3 C15 C16 -177.0(4)
C17 O1 C16 O2 1.4(6)
C17 O1 C16 C15 -179.5(4)
C3 C15 C16 O2 -4.9(8)
C3 C15 C16 O1 176.2(4)
C16 O1 C17 C22 91.0(5)
C16 O1 C17 C18 -93.1(5)
O1 C17 C18 C19 -176.1(4)
C22 C17 C18 C19 -0.3(6)
O1 C17 C18 Br1 3.8(5)
C22 C17 C18 Br1 179.7(3)
C17 C18 C19 C20 -0.5(6)
Br1 C18 C19 C20 179.6(3)
C17 C18 C19 Br2 180.0(3)
Br1 C18 C19 Br2 0.0(5)
C18 C19 C20 C21 0.9(7)
Br2 C19 C20 C21 -179.5(3)
C18 C19 C20 Br3 -179.4(3)
Br2 C19 C20 Br3 0.2(5)
C19 C20 C21 C22 -0.7(7)
Br3 C20 C21 C22 179.7(3)
C19 C20 C21 Br4 177.3(3)
Br3 C20 C21 Br4 -2.4(5)
O1 C17 C22 C21 176.4(4)
C18 C17 C22 C21 0.6(6)
O1 C17 C22 Br5 -1.1(5)
C18 C17 C22 Br5 -177.0(3)
C20 C21 C22 C17 -0.1(6)
Br4 C21 C22 C17 -178.1(3)
C20 C21 C22 Br5 177.3(3)
Br4 C21 C22 Br5 -0.6(5)
